data_2017011
loop_
_publ_author_name
'Acosta, Lina M.'
'Bahsas, Ali'
'Palma, Alirio'
'Cobo, Justo'
'Hursthouse, Michael B.'
'Glidewell, Christopher'

_publ_section_title
;
 4-Hydroxy-2-vinyl-2,3,4,5-tetrahydro-1-benzazepine and its 7-fluoro
 and 7-chloro analogues are isomorphous but not strictly isostructural
;
_journal_coeditor_code GG3188
_journal_issue 3
_journal_name_full 'Acta Crystallographica Section C'
_journal_page_first o92
_journal_page_last o96
_journal_paper_doi 10.1107/S0108270109003370
_journal_volume 65
_journal_year 2009
_chemical_formula_iupac 'C12 H14 F N O'
_chemical_formula_moiety 'C12 H14 F N O'
_chemical_formula_sum 'C12 H14 F N O'
_chemical_formula_weight 207.24
_chemical_name_systematic
;
7-fluoro-4-hydroxy-2-vinyl-2,3,4,5-tetrahydro-1-benzazepine
;
_space_group_IT_number 14
_symmetry_cell_setting monoclinic
_symmetry_space_group_name_Hall '-P 2yn'
_symmetry_space_group_name_H-M 'P 1 21/n 1'
_atom_sites_solution_hydrogens geom
_atom_sites_solution_primary direct
_atom_sites_solution_secondary difmap
_cell_angle_alpha 90.00
_cell_angle_beta 93.441(2)
_cell_angle_gamma 90.00
_cell_formula_units_Z 4
_cell_length_a 10.5258(13)
_cell_length_b 7.4501(13)
_cell_length_c 13.251(2)
_cell_measurement_reflns_used 2365
_cell_measurement_temperature 120(2)
_cell_measurement_theta_max 27.54
_cell_measurement_theta_min 3.08
_cell_volume 1037.2(3)
_computing_cell_refinement 'DENZO (Otwinowski & Minor, 1997) and COLLECT (Hooft, 1999)'
_computing_data_collection 'COLLECT (Hooft, 1999)'
_computing_data_reduction 'DENZO (Otwinowski & Minor, 1997) and COLLECT (Hooft, 1999)'
_computing_molecular_graphics 'PLATON (Spek, 2003)'
_computing_publication_material 'SHELXL97 (Sheldrick, 2008) and PRPKAPPA (Ferguson, 1999)'
_computing_structure_refinement 'OSCAIL (McArdle, 2003) and SHELXL97 (Sheldrick, 2008)'
_computing_structure_solution 'Sir2004 (Burla <i>et al.</i>,  2005)'
_diffrn_ambient_temperature 120(2)
_diffrn_detector_area_resol_mean '4096 x 4096 pixels/62 x 62 mm'
_diffrn_measured_fraction_theta_full 0.999
_diffrn_measured_fraction_theta_max 0.986
_diffrn_measurement_device_type 'Bruker-Nonius APEX II CCD camera on\k goniostat'
_diffrn_measurement_method '\f & \w scans'
_diffrn_radiation_monochromator '10 cm confocal mirros'
_diffrn_radiation_source 'Bruker-Nonius FR591 rotating anode'
_diffrn_radiation_type 'Mo K\a'
_diffrn_radiation_wavelength 0.71073
_diffrn_reflns_av_R_equivalents 0.0463
_diffrn_reflns_av_sigmaI/netI 0.0415
_diffrn_reflns_limit_h_max 13
_diffrn_reflns_limit_h_min -13
_diffrn_reflns_limit_k_max 9
_diffrn_reflns_limit_k_min -9
_diffrn_reflns_limit_l_max 17
_diffrn_reflns_limit_l_min -16
_diffrn_reflns_number 11679
_diffrn_reflns_theta_full 25.24
_diffrn_reflns_theta_max 27.54
_diffrn_reflns_theta_min 3.08
_diffrn_standards_decay_% 0
_diffrn_standards_number 0
_exptl_absorpt_coefficient_mu 0.097
_exptl_absorpt_correction_T_max 0.998
_exptl_absorpt_correction_T_min 0.981
_exptl_absorpt_correction_type multi-scan
_exptl_absorpt_process_details '(SADABS; Version 2007.2; Sheldrick, 2007)'
_exptl_crystal_colour colourless
_exptl_crystal_density_diffrn 1.327
_exptl_crystal_density_method 'not measured'
_exptl_crystal_description lath
_exptl_crystal_F_000 440
_exptl_crystal_size_max 0.10
_exptl_crystal_size_mid 0.07
_exptl_crystal_size_min 0.02
_refine_diff_density_max 0.249
_refine_diff_density_min -0.239
_refine_ls_extinction_method none
_refine_ls_goodness_of_fit_ref 1.097
_refine_ls_hydrogen_treatment constr
_refine_ls_matrix_type full
_refine_ls_number_parameters 136
_refine_ls_number_reflns 2365
_refine_ls_number_restraints 0
_refine_ls_restrained_S_all 1.097
_refine_ls_R_factor_all 0.0784
_refine_ls_R_factor_gt 0.0561
_refine_ls_shift/su_max 0.001
_refine_ls_shift/su_mean 0.000
_refine_ls_structure_factor_coef Fsqd
_refine_ls_weighting_details 'w=1/[\s^2^(Fo^2^)+(0.0008P)^2^+1.2780P] where P=(Fo^2^+2Fc^2^)/3'
_refine_ls_weighting_scheme calc
_refine_ls_wR_factor_gt 0.1017
_refine_ls_wR_factor_ref 0.1128
_reflns_number_gt 1850
_reflns_number_total 2365
_reflns_threshold_expression I>2\s(I)
_cod_data_source_file gg3188.cif
_cod_data_source_block II
_cod_depositor_comments
;
The following automatic conversions were performed:
'_exptl_absorpt_correction_type' value 'Multi-scan' changed to
'multi-scan' according to
'/home/saulius/struct/CIF-dictionaries/cif_core.dic' dictionary named
'cif_core.dic' version 2.4.1 from 2010-06-29.

Automatic conversion script
Id: cif_fix_enum 1527 2010-12-29 10:47:43Z saulius 

The following automatic conversions were performed:

'_exptl_absorpt_correction_type' value 'Multi-scan' changed to
'multi-scan' according to
/home/saulius/struct/CIF-dictionaries/cif_core.dic dictionary named
'cif_core.dic' version 2.4.1 from 2010-06-29.

Automatic conversion script
Id: cif_fix_values 1715 2011-07-08 13:25:40Z adriana 
;
_cod_original_sg_symbol_H-M 'P 21/n'
_cod_database_code 2017011
_cod_database_fobs_code 2017011

loop_
_symmetry_equiv_pos_as_xyz
'x, y, z'
'-x+1/2, y+1/2, -z+1/2'
'-x, -y, -z'
'x-1/2, -y-1/2, z-1/2'

loop_
_atom_site_type_symbol
_atom_site_label
_atom_site_fract_x
_atom_site_fract_y
_atom_site_fract_z
_atom_site_U_iso_or_equiv
_atom_site_adp_type
_atom_site_calc_flag
_atom_site_refinement_flags
_atom_site_occupancy
_atom_site_disorder_assembly
_atom_site_disorder_group
F F7 0.84156(10) 0.69527(19) 0.15258(10) 0.0345(3) Uani d . 1 . .
O O41 0.28026(13) 0.19258(18) 0.16035(10) 0.0228(3) Uani d . 1 . .
H H41 0.2465 0.2129 0.2168 0.034 Uiso d R 1 . .
N N1 0.31738(14) 0.7790(2) 0.13759(11) 0.0174(3) Uani d . 1 . .
H H1 0.3013 0.8937 0.1272 0.021 Uiso d R 1 . .
C C2 0.24518(17) 0.6701(3) 0.05849(14) 0.0177(4) Uani d . 1 . .
H H2 0.2977 0.6579 -0.0015 0.021 Uiso calc R 1 . .
C C3 0.21483(18) 0.4833(3) 0.09763(14) 0.0196(4) Uani d . 1 . .
H H31 0.1668 0.4975 0.1591 0.023 Uiso calc R 1 . .
H H32 0.1578 0.4230 0.0461 0.023 Uiso calc R 1 . .
C C4 0.32706(18) 0.3597(3) 0.12318(14) 0.0191(4) Uani d . 1 . .
H H4 0.3702 0.3348 0.0594 0.023 Uiso calc R 1 . .
C C5 0.42619(18) 0.4350(3) 0.20080(14) 0.0187(4) Uani d . 1 . .
H H51 0.3816 0.4741 0.2607 0.022 Uiso calc R 1 . .
H H52 0.4843 0.3362 0.2228 0.022 Uiso calc R 1 . .
C C5A 0.50593(17) 0.5897(3) 0.16735(13) 0.0169(4) Uani d . 1 . .
C C6 0.63804(18) 0.5718(3) 0.17006(14) 0.0212(4) Uani d . 1 . .
H H6 0.6767 0.4596 0.1868 0.025 Uiso calc R 1 . .
C C7 0.71209(18) 0.7175(3) 0.14843(14) 0.0242(5) Uani d . 1 . .
C C8 0.66227(19) 0.8835(3) 0.12478(15) 0.0253(5) Uani d . 1 . .
H H8 0.7158 0.9824 0.1115 0.030 Uiso calc R 1 . .
C C9 0.53062(19) 0.9018(3) 0.12096(14) 0.0228(4) Uani d . 1 . .
H H9 0.4934 1.0150 0.1044 0.027 Uiso calc R 1 . .
C C9A 0.45218(17) 0.7565(3) 0.14106(13) 0.0171(4) Uani d . 1 . .
C C21 0.12346(18) 0.7653(3) 0.02688(15) 0.0214(4) Uani d . 1 . .
H H21 0.0754 0.8145 0.0786 0.026 Uiso calc R 1 . .
C C22 0.07848(19) 0.7854(3) -0.06717(16) 0.0257(5) Uani d . 1 . .
H H221 0.1239 0.7380 -0.1210 0.031 Uiso calc R 1 . .
H H222 0.0006 0.8475 -0.0813 0.031 Uiso calc R 1 . .

loop_
_atom_site_aniso_label
_atom_site_aniso_U_11
_atom_site_aniso_U_22
_atom_site_aniso_U_33
_atom_site_aniso_U_12
_atom_site_aniso_U_13
_atom_site_aniso_U_23
F7 0.0146(6) 0.0517(9) 0.0370(7) -0.0034(6) 0.0006(5) -0.0067(6)
O41 0.0306(8) 0.0138(7) 0.0243(7) -0.0023(6) 0.0040(6) 0.0014(6)
N1 0.0191(8) 0.0124(7) 0.0204(8) 0.0000(6) -0.0006(6) -0.0006(6)
C2 0.0187(9) 0.0160(9) 0.0182(9) -0.0004(7) -0.0001(7) -0.0009(7)
C3 0.0202(9) 0.0175(9) 0.0207(9) -0.0015(8) -0.0014(7) -0.0009(8)
C4 0.0237(10) 0.0142(9) 0.0195(9) -0.0012(8) 0.0025(7) -0.0003(7)
C5 0.0206(9) 0.0165(9) 0.0189(9) 0.0017(8) -0.0008(7) 0.0009(7)
C5A 0.0188(9) 0.0189(9) 0.0128(8) -0.0011(7) -0.0004(7) -0.0026(7)
C6 0.0203(9) 0.0267(11) 0.0163(9) 0.0030(8) -0.0017(7) -0.0029(8)
C7 0.0143(9) 0.0392(13) 0.0192(10) -0.0037(8) 0.0004(7) -0.0065(9)
C8 0.0241(10) 0.0315(12) 0.0204(10) -0.0103(9) 0.0017(8) -0.0033(9)
C9 0.0255(10) 0.0223(10) 0.0205(10) -0.0045(8) 0.0007(8) -0.0009(8)
C9A 0.0185(9) 0.0187(9) 0.0141(9) -0.0006(7) 0.0009(7) -0.0022(7)
C21 0.0187(9) 0.0191(10) 0.0263(10) 0.0014(8) 0.0003(8) -0.0001(8)
C22 0.0230(10) 0.0245(11) 0.0289(11) -0.0019(8) -0.0032(8) 0.0056(9)

loop_
_atom_type_symbol
_atom_type_description
_atom_type_scat_dispersion_real
_atom_type_scat_dispersion_imag
_atom_type_scat_source
C C 0.0033 0.0016 'International Tables Vol C Tables 4.2.6.8 and 6.1.1.4'
H H 0.0000 0.0000 'International Tables Vol C Tables 4.2.6.8 and 6.1.1.4'
F F 0.0171 0.0103 'International Tables Vol C Tables 4.2.6.8 and 6.1.1.4'
N N 0.0061 0.0033 'International Tables Vol C Tables 4.2.6.8 and 6.1.1.4'
O O 0.0106 0.0060 'International Tables Vol C Tables 4.2.6.8 and 6.1.1.4'

loop_
_geom_angle_atom_site_label_1
_geom_angle_atom_site_label_2
_geom_angle_atom_site_label_3
_geom_angle_site_symmetry_1
_geom_angle_site_symmetry_3
_geom_angle
_geom_angle_publ_flag
C4 O41 H41 . . 108.2 ?
C9A N1 C2 . . 114.92(14) ?
C9A N1 H1 . . 107.5 ?
C2 N1 H1 . . 109.4 ?
N1 C2 C21 . . 109.17(15) ?
N1 C2 C3 . . 111.36(15) ?
C21 C2 C3 . . 109.44(15) ?
N1 C2 H2 . . 108.9 ?
C21 C2 H2 . . 108.9 ?
C3 C2 H2 . . 108.9 ?
C4 C3 C2 . . 116.91(16) ?
C4 C3 H31 . . 108.1 ?
C2 C3 H31 . . 108.1 ?
C4 C3 H32 . . 108.1 ?
C2 C3 H32 . . 108.1 ?
H31 C3 H32 . . 107.3 ?
O41 C4 C3 . . 108.88(15) ?
O41 C4 C5 . . 108.78(15) ?
C3 C4 C5 . . 114.71(16) ?
O41 C4 H4 . . 108.1 ?
C3 C4 H4 . . 108.1 ?
C5 C4 H4 . . 108.1 ?
C5A C5 C4 . . 116.91(15) ?
C5A C5 H51 . . 108.1 ?
C4 C5 H51 . . 108.1 ?
C5A C5 H52 . . 108.1 ?
C4 C5 H52 . . 108.1 ?
H51 C5 H52 . . 107.3 ?
C6 C5A C9A . . 118.56(18) ?
C6 C5A C5 . . 119.41(17) ?
C9A C5A C5 . . 121.83(16) ?
C7 C6 C5A . . 119.71(19) ?
C7 C6 H6 . . 120.1 ?
C5A C6 H6 . . 120.1 ?
F7 C7 C8 . . 118.89(18) ?
F7 C7 C6 . . 118.09(19) ?
C8 C7 C6 . . 123.01(18) ?
C7 C8 C9 . . 117.56(19) ?
C7 C8 H8 . . 121.2 ?
C9 C8 H8 . . 121.2 ?
C8 C9 C9A . . 121.12(19) ?
C8 C9 H9 . . 119.4 ?
C9A C9 H9 . . 119.4 ?
C9 C9A C5A . . 120.02(17) ?
C9 C9A N1 . . 120.07(17) ?
C5A C9A N1 . . 119.88(16) ?
C22 C21 C2 . . 124.81(19) ?
C22 C21 H21 . . 117.6 ?
C2 C21 H21 . . 117.6 ?
C21 C22 H221 . . 120.0 ?
C21 C22 H222 . . 120.0 ?
H221 C22 H222 . . 120.0 ?

loop_
_geom_bond_atom_site_label_1
_geom_bond_atom_site_label_2
_geom_bond_site_symmetry_2
_geom_bond_distance
_geom_bond_publ_flag
F7 C7 . 1.371(2) ?
O41 C4 . 1.437(2) ?
O41 H41 . 0.8600 ?
N1 C9A . 1.427(2) ?
N1 C2 . 1.496(2) ?
N1 H1 . 0.8800 ?
C2 C21 . 1.502(3) ?
C2 C3 . 1.526(3) ?
C2 H2 . 1.0000 ?
C3 C4 . 1.520(3) ?
C3 H31 . 0.9900 ?
C3 H32 . 0.9900 ?
C4 C5 . 1.527(3) ?
C4 H4 . 1.0000 ?
C5 C5A . 1.508(3) ?
C5 H51 . 0.9900 ?
C5 H52 . 0.9900 ?
C5A C6 . 1.395(3) ?
C5A C9A . 1.401(3) ?
C6 C7 . 1.376(3) ?
C6 H6 . 0.9500 ?
C7 C8 . 1.373(3) ?
C8 C9 . 1.390(3) ?
C8 H8 . 0.9500 ?
C9 C9A . 1.396(3) ?
C9 H9 . 0.9500 ?
C21 C22 . 1.315(3) ?
C21 H21 . 0.9500 ?
C22 H221 . 0.9500 ?
C22 H222 . 0.9500 ?

loop_
_geom_hbond_atom_site_label_D
_geom_hbond_atom_site_label_H
_geom_hbond_atom_site_label_A
_geom_hbond_site_symmetry_A
_geom_hbond_distance_DH
_geom_hbond_distance_HA
_geom_hbond_distance_DA
_geom_hbond_angle_DHA
_geom_hbond_publ_flag
N1 H1 O41 1_565 0.88 2.28 3.123(2) 159 no
O41 H41 N1 2_545 0.86 2.14 2.995(2) 173 no
C4 H4 Cg 3_665 1.00 2.84 3.905(2) 163 no

loop_
_geom_torsion_atom_site_label_1
_geom_torsion_atom_site_label_2
_geom_torsion_atom_site_label_3
_geom_torsion_atom_site_label_4
_geom_torsion_site_symmetry_1
_geom_torsion_site_symmetry_2
_geom_torsion_site_symmetry_3
_geom_torsion_site_symmetry_4
_geom_torsion
_geom_torsion_publ_flag
C9A N1 C2 C21 . . . . -151.99(16) ?
C9A N1 C2 C3 . . . . 87.06(19) ?
N1 C2 C3 C4 . . . . -65.2(2) ?
C21 C2 C3 C4 . . . . 173.96(16) ?
C2 C3 C4 O41 . . . . 178.92(15) ?
C2 C3 C4 C5 . . . . 56.8(2) ?
O41 C4 C5 C5A . . . . 167.94(15) ?
C3 C4 C5 C5A . . . . -69.9(2) ?
C4 C5 C5A C6 . . . . -120.97(19) ?
C4 C5 C5A C9A . . . . 64.2(2) ?
C9A C5A C6 C7 . . . . 0.9(3) ?
C5 C5A C6 C7 . . . . -174.14(17) ?
C5A C6 C7 F7 . . . . 179.51(16) ?
C5A C6 C7 C8 . . . . 0.7(3) ?
F7 C7 C8 C9 . . . . 179.88(17) ?
C6 C7 C8 C9 . . . . -1.3(3) ?
C7 C8 C9 C9A . . . . 0.4(3) ?
C8 C9 C9A C5A . . . . 1.1(3) ?
C8 C9 C9A N1 . . . . 179.42(17) ?
C6 C5A C9A C9 . . . . -1.7(3) ?
C5 C5A C9A C9 . . . . 173.14(16) ?
C6 C5A C9A N1 . . . . 179.97(16) ?
C5 C5A C9A N1 . . . . -5.1(3) ?
C2 N1 C9A C9 . . . . 117.03(19) ?
C2 N1 C9A C5A . . . . -64.7(2) ?
N1 C2 C21 C22 . . . . 135.5(2) ?
C3 C2 C21 C22 . . . . -102.4(2) ?
